data_4079666
loop_
_publ_author_name
'Tagne Kuate, Alain C.'
'Mohapatra, Swagat K.'
'Daniliuc, Constantin G.'
'Jones, Peter G.'
'Tamm, Matthias'

_publ_section_title
;
 Mono- and Dilithiation of [(\h7-C7H7)Ti(\h5-C5Me5)]
 (Pentamethyltroticene) for the Synthesis of Troticenyl Monophosphanes and
 [2]Troticenophanes with C--P and C--Si Bridges
;
_journal_issue 24
_journal_name_full Organometallics
_journal_page_first 8544
_journal_paper_doi 10.1021/om300927r
_journal_volume 31
_journal_year 2012
_chemical_formula_sum 'C23 H25 P Ti'
_chemical_formula_weight 380.30
_chemical_name_systematic
; 
 ? 
;
_space_group_IT_number 14
_symmetry_cell_setting monoclinic
_symmetry_space_group_name_Hall '-P 2yn'
_symmetry_space_group_name_H-M 'P 1 21/n 1'
_atom_sites_solution_hydrogens geom
_atom_sites_solution_primary direct
_atom_sites_solution_secondary difmap
_audit_creation_method SHELXL-97
_cell_angle_alpha 90.00
_cell_angle_beta 99.481(2)
_cell_angle_gamma 90.00
_cell_formula_units_Z 4
_cell_length_a 8.6945(2)
_cell_length_b 16.3391(4)
_cell_length_c 13.1992(2)
_cell_measurement_reflns_used 15955
_cell_measurement_temperature 100(2)
_cell_measurement_theta_max 75.7815
_cell_measurement_theta_min 3.3920
_cell_volume 1849.47(7)
_computing_cell_refinement
; 
CrysAlisPro, Oxford Diffraction Ltd., 
Version 1.171.35.11 (release 16-05-2011 CrysAlis171 .NET) 
(compiled May 16 2011,17:55:39) 
;
_computing_data_collection
; 
CrysAlisPro, Oxford Diffraction Ltd., 
Version 1.171.35.11 (release 16-05-2011 CrysAlis171 .NET) 
(compiled May 16 2011,17:55:39) 
;
_computing_data_reduction
; 
CrysAlisPro, Oxford Diffraction Ltd., 
Version 1.171.35.11 (release 16-05-2011 CrysAlis171 .NET) 
(compiled May 16 2011,17:55:39) 
;
_computing_molecular_graphics 'BRUKER XP'
_computing_publication_material SHELXL-97
_computing_structure_refinement 'SHELXL-97 (Sheldrick, 1997)'
_computing_structure_solution 'SHELXS-97 (Sheldrick, 1990)'
_diffrn_ambient_temperature 100(2)
_diffrn_detector_area_resol_mean 10.3543
_diffrn_measured_fraction_theta_full 1.000
_diffrn_measured_fraction_theta_max 1.000
_diffrn_measurement_device_type 'Xcalibur, Atlas, Nova'
_diffrn_measurement_method '\w scans'
_diffrn_radiation_monochromator mirror
_diffrn_radiation_source 'Nova (Cu) X-ray Source'
_diffrn_radiation_type 'Cu K\a'
_diffrn_radiation_wavelength 1.54184
_diffrn_reflns_av_R_equivalents 0.0303
_diffrn_reflns_av_sigmaI/netI 0.0169
_diffrn_reflns_limit_h_max 10
_diffrn_reflns_limit_h_min -10
_diffrn_reflns_limit_k_max 20
_diffrn_reflns_limit_k_min -19
_diffrn_reflns_limit_l_max 16
_diffrn_reflns_limit_l_min -16
_diffrn_reflns_number 22974
_diffrn_reflns_theta_full 74.50
_diffrn_reflns_theta_max 74.50
_diffrn_reflns_theta_min 4.34
_exptl_absorpt_coefficient_mu 4.729
_exptl_absorpt_correction_T_max 1.00000
_exptl_absorpt_correction_T_min 0.68919
_exptl_absorpt_correction_type multi-scan
_exptl_absorpt_process_details
; 
CrysAlisPro, Oxford Diffraction Ltd., 
Version 1.171.35.11 (release 16-05-2011 CrysAlis171 .NET) 
(compiled May 16 2011,17:55:39) 
;
_exptl_crystal_colour blue
_exptl_crystal_density_diffrn 1.366
_exptl_crystal_density_method 'not measured'
_exptl_crystal_description prism
_exptl_crystal_F_000 800
_exptl_crystal_size_max 0.16
_exptl_crystal_size_mid 0.12
_exptl_crystal_size_min 0.03
_refine_diff_density_max 0.351
_refine_diff_density_min -0.300
_refine_diff_density_rms 0.044
_refine_ls_extinction_method none
_refine_ls_goodness_of_fit_ref 1.034
_refine_ls_hydrogen_treatment mixed
_refine_ls_matrix_type full
_refine_ls_number_parameters 254
_refine_ls_number_reflns 3775
_refine_ls_number_restraints 0
_refine_ls_restrained_S_all 1.034
_refine_ls_R_factor_all 0.0292
_refine_ls_R_factor_gt 0.0272
_refine_ls_shift/su_max 0.001
_refine_ls_shift/su_mean 0.000
_refine_ls_structure_factor_coef Fsqd
_refine_ls_weighting_details 'calc w=1/[\s^2^(Fo^2^)+(0.0407P)^2^+0.8028P] where P=(Fo^2^+2Fc^2^)/3'
_refine_ls_weighting_scheme calc
_refine_ls_wR_factor_gt 0.0728
_refine_ls_wR_factor_ref 0.0746
_reflns_number_gt 3555
_reflns_number_total 3775
_reflns_threshold_expression >2sigma(I)
_cod_data_source_file om300927r_si_001.cif
_cod_data_source_block atag40
_cod_original_sg_symbol_H-M 'P 21/n'
_cod_database_code 4079666

loop_
_symmetry_equiv_pos_as_xyz
'x, y, z'
'-x+1/2, y+1/2, -z+1/2'
'-x, -y, -z'
'x-1/2, -y-1/2, z-1/2'

loop_
_atom_site_label
_atom_site_type_symbol
_atom_site_fract_x
_atom_site_fract_y
_atom_site_fract_z
_atom_site_U_iso_or_equiv
_atom_site_adp_type
_atom_site_occupancy
_atom_site_symmetry_multiplicity
_atom_site_calc_flag
_atom_site_refinement_flags
P P 0.19426(4) 0.68369(2) 0.38016(3) 0.02243(10) Uani 1 1 d .
Ti Ti 0.36213(3) 0.561902(14) 0.219153(18) 0.01849(8) Uani 1 1 d .
C1 C 0.20344(17) 0.57970(9) 0.32831(11) 0.0228(3) Uani 1 1 d .
C2 C 0.32643(18) 0.52683(9) 0.37417(11) 0.0235(3) Uani 1 1 d .
H2 H 0.380(2) 0.5452(12) 0.4384(15) 0.032(5) Uiso 1 1 d .
C3 C 0.39464(19) 0.45898(9) 0.33029(12) 0.0262(3) Uani 1 1 d .
H3 H 0.490(2) 0.4374(11) 0.3685(16) 0.033(5) Uiso 1 1 d .
C4 C 0.3569(2) 0.42573(9) 0.22972(12) 0.0281(3) Uani 1 1 d .
H4 H 0.429(2) 0.3838(13) 0.2133(15) 0.036(5) Uiso 1 1 d .
C5 C 0.2376(2) 0.45042(9) 0.14894(12) 0.0287(3) Uani 1 1 d .
H5 H 0.236(2) 0.4245(13) 0.0853(17) 0.038(5) Uiso 1 1 d .
C6 C 0.12840(18) 0.51524(10) 0.14832(12) 0.0287(3) Uani 1 1 d .
H6 H 0.070(2) 0.5265(13) 0.0864(16) 0.037(5) Uiso 1 1 d .
C7 C 0.11329(18) 0.57263(10) 0.22733(12) 0.0260(3) Uani 1 1 d .
H7 H 0.046(2) 0.6171(11) 0.2060(13) 0.021(4) Uiso 1 1 d .
C8 C 0.45362(16) 0.68879(8) 0.27846(11) 0.0203(3) Uani 1 1 d .
C9 C 0.37908(17) 0.69926(8) 0.17443(11) 0.0211(3) Uani 1 1 d .
C10 C 0.46257(16) 0.65270(8) 0.11086(11) 0.0213(3) Uani 1 1 d .
C11 C 0.58975(16) 0.61392(8) 0.17471(11) 0.0211(3) Uani 1 1 d .
C12 C 0.58569(16) 0.63692(8) 0.27795(11) 0.0209(3) Uani 1 1 d .
C13 C 0.39722(17) 0.72108(9) 0.37294(11) 0.0239(3) Uani 1 1 d .
H13A H 0.3977 0.7817 0.3716 0.029 Uiso 1 1 calc R
H13B H 0.4692 0.7030 0.4349 0.029 Uiso 1 1 calc R
C14 C 0.24349(18) 0.75407(9) 0.13599(12) 0.0276(3) Uani 1 1 d .
H14A H 0.2821 0.8072 0.1165 0.041 Uiso 1 1 calc R
H14B H 0.1805 0.7619 0.1903 0.041 Uiso 1 1 calc R
H14C H 0.1794 0.7289 0.0760 0.041 Uiso 1 1 calc R
C15 C 0.42790(19) 0.64981(10) -0.00443(11) 0.0272(3) Uani 1 1 d .
H15A H 0.4737 0.6978 -0.0326 0.041 Uiso 1 1 calc R
H15B H 0.3148 0.6498 -0.0271 0.041 Uiso 1 1 calc R
H15C H 0.4727 0.5999 -0.0287 0.041 Uiso 1 1 calc R
C16 C 0.71119(18) 0.56192(9) 0.13736(12) 0.0278(3) Uani 1 1 d .
H16A H 0.7875 0.5972 0.1117 0.042 Uiso 1 1 calc R
H16B H 0.6612 0.5263 0.0818 0.042 Uiso 1 1 calc R
H16C H 0.7642 0.5283 0.1941 0.042 Uiso 1 1 calc R
C17 C 0.70395(18) 0.61326(10) 0.36967(12) 0.0277(3) Uani 1 1 d .
H17A H 0.7489 0.5599 0.3573 0.041 Uiso 1 1 calc R
H17B H 0.6532 0.6100 0.4305 0.041 Uiso 1 1 calc R
H17C H 0.7869 0.6545 0.3809 0.041 Uiso 1 1 calc R
C18 C 0.20119(17) 0.66557(9) 0.51768(11) 0.0239(3) Uani 1 1 d .
C19 C 0.29441(18) 0.71090(9) 0.59367(12) 0.0270(3) Uani 1 1 d .
H19 H 0.3672 0.7491 0.5749 0.032 Uiso 1 1 calc R
C20 C 0.28207(19) 0.70088(10) 0.69662(12) 0.0304(3) Uani 1 1 d .
H20 H 0.3470 0.7319 0.7476 0.036 Uiso 1 1 calc R
C21 C 0.1764(2) 0.64634(11) 0.72513(12) 0.0322(4) Uani 1 1 d .
H21 H 0.1680 0.6400 0.7956 0.039 Uiso 1 1 calc R
C22 C 0.0819(2) 0.60040(10) 0.65063(13) 0.0313(3) Uani 1 1 d .
H22 H 0.0090 0.5626 0.6701 0.038 Uiso 1 1 calc R
C23 C 0.09460(18) 0.60999(9) 0.54767(12) 0.0269(3) Uani 1 1 d .
H23 H 0.0302 0.5784 0.4970 0.032 Uiso 1 1 calc R

loop_
_atom_site_aniso_label
_atom_site_aniso_U_11
_atom_site_aniso_U_22
_atom_site_aniso_U_33
_atom_site_aniso_U_23
_atom_site_aniso_U_13
_atom_site_aniso_U_12
P 0.02279(19) 0.02317(18) 0.02111(18) -0.00186(13) 0.00298(13) 0.00232(13)
Ti 0.01992(14) 0.01652(13) 0.01911(13) -0.00052(8) 0.00345(10) -0.00237(8)
C1 0.0232(7) 0.0240(7) 0.0224(7) -0.0033(5) 0.0073(5) -0.0037(5)
C2 0.0297(7) 0.0212(7) 0.0204(7) 0.0000(5) 0.0065(6) -0.0034(6)
C3 0.0354(8) 0.0189(6) 0.0251(7) 0.0030(6) 0.0076(6) 0.0009(6)
C4 0.0394(9) 0.0181(7) 0.0290(8) -0.0022(6) 0.0125(7) -0.0027(6)
C5 0.0365(9) 0.0254(7) 0.0258(7) -0.0084(6) 0.0103(6) -0.0117(6)
C6 0.0258(8) 0.0357(8) 0.0238(7) -0.0048(6) 0.0020(6) -0.0097(6)
C7 0.0203(7) 0.0298(8) 0.0279(8) -0.0024(6) 0.0037(6) -0.0033(6)
C8 0.0217(7) 0.0163(6) 0.0224(7) 0.0000(5) 0.0023(5) -0.0025(5)
C9 0.0226(7) 0.0171(6) 0.0231(7) 0.0022(5) 0.0020(5) -0.0017(5)
C10 0.0220(7) 0.0202(6) 0.0217(7) 0.0019(5) 0.0035(5) -0.0033(5)
C11 0.0200(7) 0.0199(6) 0.0237(7) 0.0012(5) 0.0044(5) -0.0029(5)
C12 0.0200(7) 0.0190(6) 0.0232(7) 0.0005(5) 0.0025(5) -0.0026(5)
C13 0.0260(7) 0.0208(7) 0.0247(7) -0.0037(5) 0.0039(6) -0.0019(5)
C14 0.0291(8) 0.0254(7) 0.0272(7) 0.0039(6) 0.0017(6) 0.0056(6)
C15 0.0314(8) 0.0288(7) 0.0214(7) 0.0016(6) 0.0045(6) -0.0034(6)
C16 0.0243(7) 0.0290(8) 0.0308(8) -0.0015(6) 0.0064(6) 0.0011(6)
C17 0.0239(7) 0.0299(8) 0.0270(7) 0.0007(6) -0.0025(6) 0.0013(6)
C18 0.0250(7) 0.0237(7) 0.0228(7) -0.0014(5) 0.0037(5) 0.0068(6)
C19 0.0269(7) 0.0253(7) 0.0286(8) -0.0053(6) 0.0038(6) 0.0035(6)
C20 0.0326(8) 0.0310(8) 0.0259(7) -0.0071(6) -0.0001(6) 0.0090(6)
C21 0.0401(9) 0.0359(8) 0.0207(7) 0.0012(6) 0.0055(6) 0.0131(7)
C22 0.0341(9) 0.0299(8) 0.0309(8) 0.0045(6) 0.0083(7) 0.0041(6)
C23 0.0272(8) 0.0275(7) 0.0252(7) -0.0010(6) 0.0021(6) 0.0025(6)

loop_
_atom_type_symbol
_atom_type_description
_atom_type_scat_dispersion_real
_atom_type_scat_dispersion_imag
_atom_type_scat_source
C C 0.0181 0.0091 'International Tables Vol C Tables 4.2.6.8 and 6.1.1.4'
H H 0.0000 0.0000 'International Tables Vol C Tables 4.2.6.8 and 6.1.1.4'
P P 0.2955 0.4335 'International Tables Vol C Tables 4.2.6.8 and 6.1.1.4'
Ti Ti 0.2191 1.8069 'International Tables Vol C Tables 4.2.6.8 and 6.1.1.4'

loop_
_geom_angle_atom_site_label_1
_geom_angle_atom_site_label_2
_geom_angle_atom_site_label_3
_geom_angle
C18 P C1 102.91(7)
C18 P C13 102.97(7)
C1 P C13 100.50(7)
C1 Ti C7 38.41(6)
C1 Ti C2 38.20(6)
C7 Ti C2 71.50(6)
C1 Ti C3 71.86(6)
C7 Ti C3 92.72(6)
C2 Ti C3 37.65(5)
C1 Ti C6 71.88(6)
C7 Ti C6 37.61(6)
C2 Ti C6 92.44(6)
C3 Ti C6 91.50(6)
C1 Ti C4 94.03(6)
C7 Ti C4 92.65(6)
C2 Ti C4 70.97(6)
C3 Ti C4 37.28(6)
C6 Ti C4 70.00(6)
C1 Ti C5 93.83(6)
C7 Ti C5 70.83(6)
C2 Ti C5 92.32(6)
C3 Ti C5 69.97(6)
C6 Ti C5 37.11(6)
C4 Ti C5 36.99(6)
C1 Ti C8 82.88(5)
C7 Ti C8 101.49(6)
C2 Ti C8 90.69(5)
C3 Ti C8 117.18(5)
C6 Ti C8 133.54(6)
C4 Ti C8 152.06(6)
C5 Ti C8 170.30(6)
C1 Ti C11 141.38(5)
C7 Ti C11 151.04(6)
C2 Ti C11 126.13(5)
C3 Ti C11 115.11(6)
C6 Ti C11 141.07(6)
C4 Ti C11 114.14(6)
C5 Ti C11 124.64(6)
C8 Ti C11 59.72(5)
C1 Ti C12 107.22(5)
C7 Ti C12 136.12(5)
C2 Ti C12 93.75(5)
C3 Ti C12 99.83(6)
C6 Ti C12 167.78(6)
C4 Ti C12 122.05(6)
C5 Ti C12 152.73(6)
C8 Ti C12 35.92(5)
C11 Ti C12 35.65(5)
C1 Ti C10 131.72(5)
C7 Ti C10 116.92(6)
C2 Ti C10 149.72(5)
C3 Ti C10 150.37(6)
C6 Ti C10 111.66(6)
C4 Ti C10 133.46(5)
C5 Ti C10 117.96(5)
C8 Ti C10 59.54(5)
C11 Ti C10 35.71(5)
C12 Ti C10 59.36(5)
C1 Ti C9 96.47(5)
C7 Ti C9 92.27(6)
C2 Ti C9 120.78(5)
C3 Ti C9 152.93(5)
C6 Ti C9 108.34(6)
C4 Ti C9 168.22(5)
C5 Ti C9 136.42(6)
C8 Ti C9 35.85(5)
C11 Ti C9 59.36(5)
C12 Ti C9 59.46(5)
C10 Ti C9 35.43(5)
C2 C1 C7 126.92(14)
C2 C1 P 118.44(11)
C7 C1 P 111.69(11)
C2 C1 Ti 71.78(8)
C7 C1 Ti 71.50(9)
P C1 Ti 116.23(7)
C3 C2 C1 129.10(14)
C3 C2 Ti 72.06(8)
C1 C2 Ti 70.02(8)
C4 C3 C2 129.01(15)
C4 C3 Ti 71.80(9)
C2 C3 Ti 70.29(8)
C5 C4 C3 128.39(15)
C5 C4 Ti 71.88(9)
C3 C4 Ti 70.92(8)
C4 C5 C6 128.42(14)
C4 C5 Ti 71.13(9)
C6 C5 Ti 70.94(9)
C5 C6 C7 128.92(15)
C5 C6 Ti 71.95(9)
C7 C6 Ti 69.82(9)
C6 C7 C1 129.10(15)
C6 C7 Ti 72.56(9)
C1 C7 Ti 70.09(9)
C12 C8 C9 107.71(12)
C12 C8 C13 125.64(13)
C9 C8 C13 126.50(13)
C12 C8 Ti 72.43(8)
C9 C8 Ti 72.87(8)
C13 C8 Ti 116.96(9)
C10 C9 C8 108.00(12)
C10 C9 C14 124.78(13)
C8 C9 C14 127.08(13)
C10 C9 Ti 72.14(8)
C8 C9 Ti 71.28(8)
C14 C9 Ti 125.53(10)
C9 C10 C11 108.17(12)
C9 C10 C15 125.40(13)
C11 C10 C15 126.31(13)
C9 C10 Ti 72.43(8)
C11 C10 Ti 71.71(8)
C15 C10 Ti 124.67(10)
C12 C11 C10 108.10(12)
C12 C11 C16 126.55(13)
C10 C11 C16 125.27(13)
C12 C11 Ti 72.34(8)
C10 C11 Ti 72.58(8)
C16 C11 Ti 123.53(10)
C11 C12 C8 107.99(12)
C11 C12 C17 125.64(13)
C8 C12 C17 126.33(13)
C11 C12 Ti 72.00(8)
C8 C12 Ti 71.65(8)
C17 C12 Ti 123.87(10)
C8 C13 P 111.29(10)
C19 C18 C23 118.33(14)
C19 C18 P 123.21(12)
C23 C18 P 118.04(11)
C20 C19 C18 120.76(15)
C21 C20 C19 120.39(15)
C20 C21 C22 119.93(15)
C23 C22 C21 119.78(16)
C22 C23 C18 120.81(15)

loop_
_geom_bond_atom_site_label_1
_geom_bond_atom_site_label_2
_geom_bond_distance
P C18 1.8303(15)
P C1 1.8385(15)
P C13 1.8846(15)
Ti C1 2.1722(15)
Ti C7 2.1909(16)
Ti C2 2.1955(14)
Ti C3 2.2188(15)
Ti C6 2.2269(15)
Ti C4 2.2303(15)
Ti C5 2.2401(15)
Ti C8 2.3106(13)
Ti C11 2.3163(14)
Ti C12 2.3208(14)
Ti C10 2.3277(14)
Ti C9 2.3315(14)
C1 C2 1.429(2)
C1 C7 1.435(2)
C2 C3 1.424(2)
C3 C4 1.422(2)
C4 C5 1.418(2)
C5 C6 1.422(2)
C6 C7 1.425(2)
C8 C12 1.428(2)
C8 C9 1.4289(19)
C8 C13 1.508(2)
C9 C10 1.418(2)
C9 C14 1.501(2)
C10 C11 1.4239(19)
C10 C15 1.5025(19)
C11 C12 1.420(2)
C11 C16 1.500(2)
C12 C17 1.5041(19)
C18 C19 1.394(2)
C18 C23 1.400(2)
C19 C20 1.390(2)
C20 C21 1.376(3)
C21 C22 1.393(2)
C22 C23 1.390(2)

loop_
_geom_torsion_atom_site_label_1
_geom_torsion_atom_site_label_2
_geom_torsion_atom_site_label_3
_geom_torsion_atom_site_label_4
_geom_torsion
C18 P C1 C2 -52.29(13)
C13 P C1 C2 53.77(13)
C18 P C1 C7 145.80(11)
C13 P C1 C7 -108.14(11)
C18 P C1 Ti -134.85(8)
C13 P C1 Ti -28.78(9)
C7 Ti C1 C2 140.99(13)
C3 Ti C1 C2 21.41(8)
C6 Ti C1 C2 119.24(10)
C4 Ti C1 C2 51.81(9)
C5 Ti C1 C2 88.88(9)
C8 Ti C1 C2 -100.28(9)
C11 Ti C1 C2 -86.37(11)
C12 Ti C1 C2 -73.55(9)
C10 Ti C1 C2 -137.55(9)
C9 Ti C1 C2 -133.54(8)
C2 Ti C1 C7 -140.99(13)
C3 Ti C1 C7 -119.58(10)
C6 Ti C1 C7 -21.75(9)
C4 Ti C1 C7 -89.18(9)
C5 Ti C1 C7 -52.10(9)
C8 Ti C1 C7 118.73(9)
C11 Ti C1 C7 132.65(10)
C12 Ti C1 C7 145.46(9)
C10 Ti C1 C7 81.47(10)
C9 Ti C1 C7 85.48(9)
C7 Ti C1 P -105.64(12)
C2 Ti C1 P 113.38(12)
C3 Ti C1 P 134.79(9)
C6 Ti C1 P -127.38(9)
C4 Ti C1 P 165.18(8)
C5 Ti C1 P -157.74(8)
C8 Ti C1 P 13.09(8)
C11 Ti C1 P 27.01(13)
C12 Ti C1 P 39.82(9)
C10 Ti C1 P -24.17(12)
C9 Ti C1 P -20.16(9)
C7 C1 C2 C3 4.2(3)
P C1 C2 C3 -154.68(13)
Ti C1 C2 C3 -44.13(15)
C7 C1 C2 Ti 48.31(14)
P C1 C2 Ti -110.54(10)
C1 Ti C2 C3 145.39(13)
C7 Ti C2 C3 121.04(10)
C6 Ti C2 C3 89.29(10)
C4 Ti C2 C3 21.42(9)
C5 Ti C2 C3 52.15(10)
C8 Ti C2 C3 -137.08(9)
C11 Ti C2 C3 -85.07(10)
C12 Ti C2 C3 -101.25(9)
C10 Ti C2 C3 -127.03(12)
C9 Ti C2 C3 -157.63(9)
C7 Ti C2 C1 -24.35(8)
C3 Ti C2 C1 -145.39(13)
C6 Ti C2 C1 -56.10(9)
C4 Ti C2 C1 -123.97(10)
C5 Ti C2 C1 -93.25(9)
C8 Ti C2 C1 77.53(9)
C11 Ti C2 C1 129.54(9)
C12 Ti C2 C1 113.35(9)
C10 Ti C2 C1 87.58(13)
C9 Ti C2 C1 56.97(10)
C1 C2 C3 C4 -0.7(3)
Ti C2 C3 C4 -44.18(16)
C1 C2 C3 Ti 43.46(15)
C1 Ti C3 C4 123.55(11)
C7 Ti C3 C4 90.81(10)
C2 Ti C3 C4 145.24(15)
C6 Ti C3 C4 53.19(10)
C5 Ti C3 C4 22.35(9)
C8 Ti C3 C4 -164.80(9)
C11 Ti C3 C4 -97.47(10)
C12 Ti C3 C4 -131.42(10)
C10 Ti C3 C4 -89.27(14)
C9 Ti C3 C4 -168.83(11)
C1 Ti C3 C2 -21.69(9)
C7 Ti C3 C2 -54.44(10)
C6 Ti C3 C2 -92.05(10)
C4 Ti C3 C2 -145.24(15)
C5 Ti C3 C2 -122.89(10)
C8 Ti C3 C2 49.95(11)
C11 Ti C3 C2 117.29(9)
C12 Ti C3 C2 83.34(9)
C10 Ti C3 C2 125.49(11)
C9 Ti C3 C2 45.93(17)
C2 C3 C4 C5 -2.4(3)
Ti C3 C4 C5 -46.07(16)
C2 C3 C4 Ti 43.68(15)
C1 Ti C4 C5 91.01(10)
C7 Ti C4 C5 52.56(10)
C2 Ti C4 C5 121.95(10)
C3 Ti C4 C5 143.57(15)
C6 Ti C4 C5 21.96(9)
C8 Ti C4 C5 173.41(11)
C11 Ti C4 C5 -116.12(9)
C12 Ti C4 C5 -155.77(9)
C10 Ti C4 C5 -79.36(11)
C9 Ti C4 C5 -62.0(3)
C1 Ti C4 C3 -52.55(10)
C7 Ti C4 C3 -91.00(10)
C2 Ti C4 C3 -21.61(9)
C6 Ti C4 C3 -121.61(11)
C5 Ti C4 C3 -143.57(15)
C8 Ti C4 C3 29.84(17)
C11 Ti C4 C3 100.31(10)
C12 Ti C4 C3 60.66(11)
C10 Ti C4 C3 137.07(9)
C9 Ti C4 C3 154.4(3)
C3 C4 C5 C6 1.1(3)
Ti C4 C5 C6 -44.64(16)
C3 C4 C5 Ti 45.73(15)
C1 Ti C5 C4 -91.62(10)
C7 Ti C5 C4 -122.89(10)
C2 Ti C5 C4 -53.39(10)
C3 Ti C5 C4 -22.51(9)
C6 Ti C5 C4 -144.38(14)
C8 Ti C5 C4 -161.4(3)
C11 Ti C5 C4 84.78(10)
C12 Ti C5 C4 49.40(16)
C10 Ti C5 C4 126.13(9)
C9 Ti C5 C4 164.84(9)
C1 Ti C5 C6 52.76(10)
C7 Ti C5 C6 21.49(9)
C2 Ti C5 C6 90.98(10)
C3 Ti C5 C6 121.87(10)
C4 Ti C5 C6 144.38(14)
C8 Ti C5 C6 -17.0(4)
C11 Ti C5 C6 -130.85(9)
C12 Ti C5 C6 -166.23(11)
C10 Ti C5 C6 -89.49(10)
C9 Ti C5 C6 -50.78(12)
C4 C5 C6 C7 1.5(3)
Ti C5 C6 C7 -43.16(16)
C4 C5 C6 Ti 44.71(16)
C1 Ti C6 C5 -123.31(10)
C7 Ti C6 C5 -145.46(14)
C2 Ti C6 C5 -90.62(10)
C3 Ti C6 C5 -52.96(10)
C4 Ti C6 C5 -21.89(9)
C8 Ti C6 C5 176.10(8)
C11 Ti C6 C5 82.12(12)
C12 Ti C6 C5 149.0(2)
C10 Ti C6 C5 108.13(9)
C9 Ti C6 C5 145.76(9)
C1 Ti C6 C7 22.16(9)
C2 Ti C6 C7 54.84(10)
C3 Ti C6 C7 92.50(10)
C4 Ti C6 C7 123.57(11)
C5 Ti C6 C7 145.46(14)
C8 Ti C6 C7 -38.43(13)
C11 Ti C6 C7 -132.42(10)
C12 Ti C6 C7 -65.6(3)
C10 Ti C6 C7 -106.41(10)
C9 Ti C6 C7 -68.78(10)
C5 C6 C7 C1 -0.5(3)
Ti C6 C7 C1 -44.35(15)
C5 C6 C7 Ti 43.86(16)
C2 C1 C7 C6 -3.2(3)
P C1 C7 C6 156.80(14)
Ti C1 C7 C6 45.17(16)
C2 C1 C7 Ti -48.41(14)
P C1 C7 Ti 111.62(9)
C1 Ti C7 C6 -144.77(14)
C2 Ti C7 C6 -120.53(10)
C3 Ti C7 C6 -88.93(10)
C4 Ti C7 C6 -51.61(10)
C5 Ti C7 C6 -21.23(9)
C8 Ti C7 C6 152.62(9)
C11 Ti C7 C6 106.68(13)
C12 Ti C7 C6 163.86(9)
C10 Ti C7 C6 91.11(10)
C9 Ti C7 C6 117.68(10)
C2 Ti C7 C1 24.23(8)
C3 Ti C7 C1 55.83(9)
C6 Ti C7 C1 144.77(14)
C4 Ti C7 C1 93.15(9)
C5 Ti C7 C1 123.53(10)
C8 Ti C7 C1 -62.61(9)
C11 Ti C7 C1 -108.55(13)
C12 Ti C7 C1 -51.38(12)
C10 Ti C7 C1 -124.13(9)
C9 Ti C7 C1 -97.56(9)
C1 Ti C8 C12 132.92(9)
C7 Ti C8 C12 166.69(8)
C2 Ti C8 C12 95.44(9)
C3 Ti C8 C12 67.56(10)
C6 Ti C8 C12 -170.53(8)
C4 Ti C8 C12 47.76(15)
C5 Ti C8 C12 -156.4(3)
C11 Ti C8 C12 -37.07(8)
C10 Ti C8 C12 -78.70(9)
C9 Ti C8 C12 -115.57(12)
C1 Ti C8 C9 -111.52(9)
C7 Ti C8 C9 -77.74(9)
C2 Ti C8 C9 -149.00(9)
C3 Ti C8 C9 -176.87(8)
C6 Ti C8 C9 -54.97(11)
C4 Ti C8 C9 163.32(11)
C5 Ti C8 C9 -40.9(4)
C11 Ti C8 C9 78.49(9)
C12 Ti C8 C9 115.57(12)
C10 Ti C8 C9 36.86(8)
C1 Ti C8 C13 11.28(11)
C7 Ti C8 C13 45.05(11)
C2 Ti C8 C13 -26.20(11)
C3 Ti C8 C13 -54.08(12)
C6 Ti C8 C13 67.83(13)
C4 Ti C8 C13 -73.88(16)
C5 Ti C8 C13 81.9(3)
C11 Ti C8 C13 -158.71(12)
C12 Ti C8 C13 -121.64(14)
C10 Ti C8 C13 159.66(12)
C9 Ti C8 C13 122.79(14)
C12 C8 C9 C10 1.32(16)
C13 C8 C9 C10 -174.44(13)
Ti C8 C9 C10 -63.21(10)
C12 C8 C9 C14 -174.61(14)
C13 C8 C9 C14 9.6(2)
Ti C8 C9 C14 120.86(15)
C12 C8 C9 Ti 64.53(9)
C13 C8 C9 Ti -111.22(14)
C1 Ti C9 C10 -174.83(8)
C7 Ti C9 C10 -136.53(9)
C2 Ti C9 C10 153.72(8)
C3 Ti C9 C10 123.00(13)
C6 Ti C9 C10 -101.83(9)
C4 Ti C9 C10 -21.9(3)
C5 Ti C9 C10 -72.32(11)
C8 Ti C9 C10 116.88(12)
C11 Ti C9 C10 37.31(8)
C12 Ti C9 C10 78.97(9)
C1 Ti C9 C8 68.29(9)
C7 Ti C9 C8 106.59(9)
C2 Ti C9 C8 36.84(10)
C3 Ti C9 C8 6.12(17)
C6 Ti C9 C8 141.29(9)
C4 Ti C9 C8 -138.8(3)
C5 Ti C9 C8 170.80(9)
C11 Ti C9 C8 -79.57(9)
C12 Ti C9 C8 -37.91(8)
C10 Ti C9 C8 -116.88(12)
C1 Ti C9 C14 -54.42(13)
C7 Ti C9 C14 -16.11(13)
C2 Ti C9 C14 -85.87(13)
C3 Ti C9 C14 -116.58(15)
C6 Ti C9 C14 18.59(14)
C4 Ti C9 C14 98.5(3)
C5 Ti C9 C14 48.10(16)
C8 Ti C9 C14 -122.70(16)
C11 Ti C9 C14 157.72(14)
C12 Ti C9 C14 -160.61(14)
C10 Ti C9 C14 120.42(16)
C8 C9 C10 C11 -0.58(16)
C14 C9 C10 C11 175.47(13)
Ti C9 C10 C11 -63.23(10)
C8 C9 C10 C15 -176.88(13)
C14 C9 C10 C15 -0.8(2)
Ti C9 C10 C15 120.47(14)
C8 C9 C10 Ti 62.66(10)
C14 C9 C10 Ti -121.30(14)
C1 Ti C10 C9 6.89(11)
C7 Ti C10 C9 50.44(10)
C2 Ti C10 C9 -48.98(14)
C3 Ti C10 C9 -129.48(11)
C6 Ti C10 C9 91.47(9)
C4 Ti C10 C9 173.98(9)
C5 Ti C10 C9 131.96(9)
C8 Ti C10 C9 -37.30(8)
C11 Ti C10 C9 -116.69(12)
C12 Ti C10 C9 -79.26(9)
C1 Ti C10 C11 123.58(9)
C7 Ti C10 C11 167.13(8)
C2 Ti C10 C11 67.71(14)
C3 Ti C10 C11 -12.79(15)
C6 Ti C10 C11 -151.83(9)
C4 Ti C10 C11 -69.33(11)
C5 Ti C10 C11 -111.35(9)
C8 Ti C10 C11 79.39(9)
C12 Ti C10 C11 37.43(8)
C9 Ti C10 C11 116.69(12)
C1 Ti C10 C15 -114.44(12)
C7 Ti C10 C15 -70.88(13)
C2 Ti C10 C15 -170.30(12)
C3 Ti C10 C15 109.20(14)
C6 Ti C10 C15 -29.85(14)
C4 Ti C10 C15 52.65(15)
C5 Ti C10 C15 10.63(14)
C8 Ti C10 C15 -158.62(14)
C11 Ti C10 C15 121.99(16)
C12 Ti C10 C15 159.42(14)
C9 Ti C10 C15 -121.32(16)
C9 C10 C11 C12 -0.39(16)
C15 C10 C11 C12 175.87(13)
Ti C10 C11 C12 -64.09(10)
C9 C10 C11 C16 -177.15(13)
C15 C10 C11 C16 -0.9(2)
Ti C10 C11 C16 119.15(14)
C9 C10 C11 Ti 63.70(10)
C15 C10 C11 Ti -120.04(14)
C1 Ti C11 C12 21.31(13)
C7 Ti C11 C12 91.99(13)
C2 Ti C11 C12 -28.51(11)
C3 Ti C11 C12 -70.74(9)
C6 Ti C11 C12 160.49(10)
C4 Ti C11 C12 -111.89(9)
C5 Ti C11 C12 -152.93(9)
C8 Ti C11 C12 37.35(8)
C10 Ti C11 C12 116.20(12)
C9 Ti C11 C12 79.19(9)
C1 Ti C11 C10 -94.89(11)
C7 Ti C11 C10 -24.22(15)
C2 Ti C11 C10 -144.71(8)
C3 Ti C11 C10 173.06(8)
C6 Ti C11 C10 44.28(13)
C4 Ti C11 C10 131.91(9)
C5 Ti C11 C10 90.87(10)
C8 Ti C11 C10 -78.85(9)
C12 Ti C11 C10 -116.20(12)
C9 Ti C11 C10 -37.01(8)
C1 Ti C11 C16 143.91(12)
C7 Ti C11 C16 -145.41(13)
C2 Ti C11 C16 94.09(13)
C3 Ti C11 C16 51.86(13)
C6 Ti C11 C16 -76.91(15)
C4 Ti C11 C16 10.71(14)
C5 Ti C11 C16 -30.33(15)
C8 Ti C11 C16 159.95(14)
C12 Ti C11 C16 122.60(16)
C10 Ti C11 C16 -121.20(16)
C9 Ti C11 C16 -158.21(14)
C10 C11 C12 C8 1.21(16)
C16 C11 C12 C8 177.92(13)
Ti C11 C12 C8 -63.03(10)
C10 C11 C12 C17 -176.54(13)
C16 C11 C12 C17 0.2(2)
Ti C11 C12 C17 119.21(14)
C10 C11 C12 Ti 64.24(10)
C16 C11 C12 Ti -119.05(14)
C9 C8 C12 C11 -1.56(16)
C13 C8 C12 C11 174.24(13)
Ti C8 C12 C11 63.26(10)
C9 C8 C12 C17 176.17(13)
C13 C8 C12 C17 -8.0(2)
Ti C8 C12 C17 -119.00(14)
C9 C8 C12 Ti -64.82(9)
C13 C8 C12 Ti 110.98(13)
C1 Ti C12 C11 -166.26(8)
C7 Ti C12 C11 -135.72(9)
C2 Ti C12 C11 157.27(9)
C3 Ti C12 C11 119.83(9)
C6 Ti C12 C11 -82.5(3)
C4 Ti C12 C11 87.43(9)
C5 Ti C12 C11 54.82(15)
C8 Ti C12 C11 -116.73(12)
C10 Ti C12 C11 -37.49(8)
C9 Ti C12 C11 -78.89(9)
C1 Ti C12 C8 -49.53(9)
C7 Ti C12 C8 -18.99(12)
C2 Ti C12 C8 -85.99(9)
C3 Ti C12 C8 -123.44(8)
C6 Ti C12 C8 34.3(3)
C4 Ti C12 C8 -155.84(8)
C5 Ti C12 C8 171.55(11)
C11 Ti C12 C8 116.73(12)
C10 Ti C12 C8 79.24(9)
C9 Ti C12 C8 37.84(8)
C1 Ti C12 C17 72.41(13)
C7 Ti C12 C17 102.95(13)
C2 Ti C12 C17 35.95(13)
C3 Ti C12 C17 -1.50(13)
C6 Ti C12 C17 156.2(2)
C4 Ti C12 C17 -33.90(14)
C5 Ti C12 C17 -66.51(18)
C8 Ti C12 C17 121.94(16)
C11 Ti C12 C17 -121.33(16)
C10 Ti C12 C17 -158.82(14)
C9 Ti C12 C17 159.78(14)
C12 C8 C13 P -118.10(13)
C9 C8 C13 P 56.92(17)
Ti C8 C13 P -31.09(13)
C18 P C13 C8 142.43(10)
C1 P C13 C8 36.42(11)
C1 P C18 C19 135.41(13)
C13 P C18 C19 31.25(14)
C1 P C18 C23 -52.17(13)
C13 P C18 C23 -156.33(12)
C23 C18 C19 C20 0.2(2)
P C18 C19 C20 172.62(12)
C18 C19 C20 C21 -0.5(2)
C19 C20 C21 C22 0.4(2)
C20 C21 C22 C23 -0.1(2)
C21 C22 C23 C18 -0.2(2)
C19 C18 C23 C22 0.1(2)
P C18 C23 C22 -172.67(12)
